data_7058581
loop_
_publ_author_name
'Zechel, Filip'
'Schwendt, Peter'
'Gyepes, R\'obert'
'\<Simunek, J\'an'
'Tatiersky, Jozef'
'Krivosudsky, Lukas'

_publ_section_title
;
 Vanadium(V) complexes of mandelic acid
;
_journal_name_full 'New Journal of Chemistry'
_journal_paper_doi 10.1039/C9NJ02275A
_journal_year 2019
_chemical_absolute_configuration ad
_chemical_formula_moiety 'C16 H12 O10 V2, 2(C4 H12 N), H2 O'
_chemical_formula_sum 'C24 H38 N2 O11 V2'
_chemical_formula_weight 632.44
_space_group_crystal_system orthorhombic
_space_group_IT_number 19
_space_group_name_Hall 'P 2ac 2ab'
_space_group_name_H-M_alt 'P 21 21 21'
_symmetry_space_group_name_Hall 'P 2ac 2ab'
_symmetry_space_group_name_H-M 'P 21 21 21'
_atom_sites_solution_hydrogens mixed
_atom_sites_solution_primary direct
_audit_creation_method SHELXL-2018/3
_audit_update_record
;
2019-04-23 deposited with the CCDC.    2019-07-05 downloaded from the CCDC.
;
_cell_angle_alpha 90
_cell_angle_beta 90
_cell_angle_gamma 90
_cell_formula_units_Z 4
_cell_length_a 10.7521(8)
_cell_length_b 15.6443(11)
_cell_length_c 18.2430(13)
_cell_measurement_reflns_used 137
_cell_measurement_temperature 150(2)
_cell_measurement_theta_max 22.4664
_cell_measurement_theta_min 3.9147
_cell_volume 3068.6(4)
_computing_structure_refinement 'SHELXL-2018/3 (Sheldrick, 2018)'
_computing_structure_solution 'SHELXT 2014/5 (Sheldrick, 2014)'
_diffrn_ambient_temperature 150(2)
_diffrn_measured_fraction_theta_full 0.996
_diffrn_measured_fraction_theta_max 0.993
_diffrn_measurement_device_type 'Nonius KappaCCD with Bruker APEXII detector'
_diffrn_radiation_type MoK\a
_diffrn_radiation_wavelength 0.71073
_diffrn_reflns_av_R_equivalents 0.0508
_diffrn_reflns_av_unetI/netI 0.0512
_diffrn_reflns_Laue_measured_fraction_full 0.996
_diffrn_reflns_Laue_measured_fraction_max 0.993
_diffrn_reflns_limit_h_max 13
_diffrn_reflns_limit_h_min -8
_diffrn_reflns_limit_k_max 20
_diffrn_reflns_limit_k_min -19
_diffrn_reflns_limit_l_max 23
_diffrn_reflns_limit_l_min -22
_diffrn_reflns_number 21743
_diffrn_reflns_point_group_measured_fraction_full 0.997
_diffrn_reflns_point_group_measured_fraction_max 0.991
_diffrn_reflns_theta_full 25.242
_diffrn_reflns_theta_max 27.529
_diffrn_reflns_theta_min 1.715
_exptl_absorpt_coefficient_mu 0.664
_exptl_absorpt_correction_T_max 0.78
_exptl_absorpt_correction_T_min 0.56
_exptl_absorpt_correction_type multi-scan
_exptl_absorpt_process_details
;
SADABS-2016/2 - Bruker AXS area detector scaling and absorption correction
;
_exptl_crystal_colour 'translucent colourless'
_exptl_crystal_density_diffrn 1.369
_exptl_crystal_description prism
_exptl_crystal_F_000 1320
_exptl_crystal_size_max 0.683
_exptl_crystal_size_mid 0.647
_exptl_crystal_size_min 0.388
_refine_diff_density_max 1.045
_refine_diff_density_min -0.564
_refine_diff_density_rms 0.078
_refine_ls_abs_structure_details
;
 Refined as an inversion twin.
;
_refine_ls_abs_structure_Flack 0.00(4)
_refine_ls_extinction_method none
_refine_ls_goodness_of_fit_ref 1.043
_refine_ls_hydrogen_treatment mixed
_refine_ls_matrix_type full
_refine_ls_number_parameters 367
_refine_ls_number_reflns 7004
_refine_ls_number_restraints 15
_refine_ls_restrained_S_all 1.055
_refine_ls_R_factor_all 0.0620
_refine_ls_R_factor_gt 0.0512
_refine_ls_shift/su_max 0.000
_refine_ls_shift/su_mean 0.000
_refine_ls_structure_factor_coef Fsqd
_refine_ls_weighting_details 'w=1/[\s^2^(Fo^2^)+(0.0678P)^2^+2.7234P] where P=(Fo^2^+2Fc^2^)/3'
_refine_ls_weighting_scheme calc
_refine_ls_wR_factor_gt 0.1335
_refine_ls_wR_factor_ref 0.1424
_reflns_Friedel_coverage 0.785
_reflns_Friedel_fraction_full 0.997
_reflns_Friedel_fraction_max 0.988
_reflns_number_gt 5989
_reflns_number_total 7004
_reflns_threshold_expression 'I > 2\s(I)'
_cod_data_source_file c9nj02275a2.cif
_cod_data_source_block fz9_ba
_cod_depositor_comments
;
The following automatic conversions were performed:

'_exptl_absorpt_correction_type' value 'Multi-Scan' changed to
'multi-scan' according to
/home/data/users/saulius/crontab/automatic-downloads/rss-feeds/RSC/lib/dictionaries/cif_core.dic
dictionary named 'cif_core.dic' version 2.4.2 from 2011-04-26.

Automatic conversion script
Id: cif_fix_values 4973 2017-02-22 13:04:09Z antanas 
;
_cod_database_code 7058581
_shelx_shelxl_version_number 2018/3
_shelx_space_group_comment
;
The symmetry employed for this shelxl refinement is uniquely defined
by the following loop, which should always be used as a source of
symmetry information in preference to the above space-group names.
They are only intended as comments.
;
_shelx_estimated_absorpt_t_min 0.660
_shelx_estimated_absorpt_t_max 0.783

loop_
_space_group_symop_operation_xyz
'x, y, z'
'-x+1/2, -y, z+1/2'
'-x, y+1/2, -z+1/2'
'x+1/2, -y+1/2, -z'

loop_
_atom_site_label
_atom_site_type_symbol
_atom_site_fract_x
_atom_site_fract_y
_atom_site_fract_z
_atom_site_U_iso_or_equiv
_atom_site_adp_type
_atom_site_occupancy
_atom_site_site_symmetry_order
_atom_site_calc_flag
_atom_site_refinement_flags_posn
_atom_site_refinement_flags_adp
V1 V 0.89168(7) 0.18557(5) 0.26177(4) 0.02616(19) Uani 1 1 d . .
V2 V 0.65325(8) 0.30772(5) 0.23535(5) 0.0310(2) Uani 1 1 d . .
O1 O 0.7317(3) 0.2290(2) 0.30567(17) 0.0276(7) Uani 1 1 d . .
O2 O 0.7978(3) 0.2479(2) 0.18702(17) 0.0328(8) Uani 1 1 d . .
O9 O 1.0212(3) 0.2380(3) 0.2546(2) 0.0448(9) Uani 1 1 d . .
O7 O 0.9060(4) 0.1503(3) 0.3645(2) 0.0498(11) Uani 1 1 d . .
O10 O 0.9088(4) 0.0940(2) 0.2219(2) 0.0455(9) Uani 1 1 d . .
O3 O 0.6831(5) 0.3742(3) 0.1441(2) 0.0580(13) Uani 1 1 d . .
O8 O 0.8296(4) 0.1526(4) 0.4777(2) 0.0598(13) Uani 1 1 d . .
O5 O 0.5170(4) 0.2674(3) 0.2221(2) 0.0467(10) Uani 1 1 d . .
O6 O 0.6406(5) 0.3882(2) 0.2905(2) 0.0577(12) Uani 1 1 d . .
O4 O 0.8020(7) 0.3984(3) 0.0455(3) 0.084(2) Uani 1 1 d . .
C10 C 0.8234(5) 0.1708(4) 0.4122(3) 0.0387(12) Uani 1 1 d . .
C9 C 0.7109(4) 0.2197(3) 0.3816(2) 0.0272(9) Uani 1 1 d . .
H12 H 0.706132 0.277424 0.405032 0.033 Uiso 1 1 calc R U
C11 C 0.5931(5) 0.1710(3) 0.3968(3) 0.0354(11) Uani 1 1 d . .
C1 C 0.8423(6) 0.2756(4) 0.1177(3) 0.0424(13) Uani 1 1 d . .
H6 H 0.933209 0.288293 0.121149 0.051 Uiso 1 1 calc R U
C4 C 0.7042(6) 0.1707(4) 0.0503(3) 0.0485(15) Uani 1 1 d . .
H5 H 0.637117 0.188266 0.080696 0.058 Uiso 1 1 calc R U
C3 C 0.8204(5) 0.2070(4) 0.0595(3) 0.0378(12) Uani 1 1 d . .
C8 C 0.9162(6) 0.1833(5) 0.0131(3) 0.0546(16) Uani 1 1 d . .
H1 H 0.995312 0.209751 0.017773 0.066 Uiso 1 1 calc R U
C12 C 0.5628(7) 0.1010(4) 0.3509(4) 0.0549(17) Uani 1 1 d . .
H11 H 0.614648 0.090865 0.309607 0.066 Uiso 1 1 calc R U
C7 C 0.8980(8) 0.1213(5) -0.0401(3) 0.0592(19) Uani 1 1 d . .
H2 H 0.964520 0.105172 -0.071459 0.071 Uiso 1 1 calc R U
C2 C 0.7736(8) 0.3549(4) 0.0986(3) 0.0579(19) Uani 1 1 d . .
C15 C 0.4056(7) 0.1316(5) 0.4646(4) 0.066(2) Uani 1 1 d D U
H8 H 0.347932 0.140680 0.503250 0.079 Uiso 1 1 calc R U
C6 C 0.7831(9) 0.0832(4) -0.0475(4) 0.063(2) Uani 1 1 d . .
H3 H 0.770852 0.039519 -0.082938 0.076 Uiso 1 1 calc R U
C14 C 0.3914(8) 0.0673(5) 0.4172(5) 0.067(2) Uani 1 1 d . U
H9 H 0.320587 0.031955 0.424128 0.080 Uiso 1 1 calc R U
C5 C 0.6849(7) 0.1090(4) -0.0028(4) 0.0579(18) Uani 1 1 d . .
H4 H 0.604867 0.084251 -0.008757 0.070 Uiso 1 1 calc R U
C16 C 0.5183(6) 0.1898(5) 0.4543(4) 0.0574(18) Uani 1 1 d D .
H7 H 0.534868 0.236364 0.486302 0.069 Uiso 1 1 calc R U
C13 C 0.4651(7) 0.0475(5) 0.3615(4) 0.0631(19) Uani 1 1 d . .
H10 H 0.450633 -0.000880 0.331191 0.076 Uiso 1 1 calc R U
N1 N 0.2471(4) 0.3883(3) 0.3315(2) 0.0303(9) Uani 1 1 d . .
C17 C 0.2262(6) 0.3977(3) 0.2506(3) 0.0407(12) Uani 1 1 d . .
H13 H 0.158965 0.359483 0.235133 0.061 Uiso 1 1 calc R U
H14 H 0.302673 0.382885 0.224241 0.061 Uiso 1 1 calc R U
H15 H 0.203376 0.456986 0.239481 0.061 Uiso 1 1 calc R U
C18 C 0.2812(6) 0.2978(3) 0.3488(3) 0.0399(12) Uani 1 1 d . .
H16 H 0.292787 0.291534 0.401789 0.060 Uiso 1 1 calc R U
H17 H 0.358635 0.282940 0.323464 0.060 Uiso 1 1 calc R U
H18 H 0.214505 0.259625 0.332379 0.060 Uiso 1 1 calc R U
C19 C 0.1338(6) 0.4121(4) 0.3721(3) 0.0505(16) Uani 1 1 d . .
H19 H 0.148576 0.405618 0.424867 0.076 Uiso 1 1 calc R U
H20 H 0.065105 0.374714 0.357245 0.076 Uiso 1 1 calc R U
H21 H 0.112281 0.471616 0.361349 0.076 Uiso 1 1 calc R U
C20 C 0.3514(7) 0.4456(4) 0.3534(4) 0.0588(18) Uani 1 1 d . .
H22 H 0.363391 0.442388 0.406583 0.088 Uiso 1 1 calc R U
H23 H 0.331592 0.504575 0.339500 0.088 Uiso 1 1 calc R U
H24 H 0.427788 0.427572 0.328523 0.088 Uiso 1 1 calc R U
N2 N 0.2635(4) 0.1035(2) 0.1505(2) 0.0272(8) Uani 1 1 d . .
C21 C 0.3916(5) 0.0807(4) 0.1276(3) 0.0429(13) Uani 1 1 d . .
H25 H 0.451371 0.117043 0.153564 0.064 Uiso 1 1 calc R U
H26 H 0.400296 0.089452 0.074637 0.064 Uiso 1 1 calc R U
H27 H 0.407839 0.020629 0.139385 0.064 Uiso 1 1 calc R U
C22 C 0.2388(5) 0.1943(3) 0.1303(3) 0.0391(11) Uani 1 1 d . .
H28 H 0.156297 0.211050 0.148096 0.059 Uiso 1 1 calc R U
H29 H 0.241933 0.200503 0.076920 0.059 Uiso 1 1 calc R U
H30 H 0.302028 0.231125 0.152757 0.059 Uiso 1 1 calc R U
C23 C 0.2537(7) 0.0938(4) 0.2319(3) 0.0521(16) Uani 1 1 d . .
H31 H 0.320478 0.126360 0.255570 0.078 Uiso 1 1 calc R U
H32 H 0.261413 0.033277 0.245001 0.078 Uiso 1 1 calc R U
H33 H 0.172974 0.115453 0.248502 0.078 Uiso 1 1 calc R U
C24 C 0.1726(6) 0.0464(4) 0.1141(4) 0.0486(14) Uani 1 1 d . .
H34 H 0.192387 -0.013195 0.125637 0.073 Uiso 1 1 calc R U
H35 H 0.176655 0.054984 0.060899 0.073 Uiso 1 1 calc R U
H36 H 0.088614 0.059815 0.131508 0.073 Uiso 1 1 calc R U
O11 O 0.0764(6) 0.0707(5) 0.5057(4) 0.095(2) Uani 1 1 d D .
H11A H 0.006(6) 0.079(8) 0.480(6) 0.114 Uiso 1 1 d D U
H11B H 0.073(12) 0.033(6) 0.465(4) 0.114 Uiso 1 1 d D U

loop_
_atom_site_aniso_label
_atom_site_aniso_U_11
_atom_site_aniso_U_22
_atom_site_aniso_U_33
_atom_site_aniso_U_23
_atom_site_aniso_U_13
_atom_site_aniso_U_12
V1 0.0214(4) 0.0321(4) 0.0251(3) -0.0026(3) 0.0028(3) 0.0021(3)
V2 0.0351(4) 0.0266(4) 0.0312(4) 0.0014(3) -0.0041(3) 0.0065(3)
O1 0.0244(16) 0.0375(16) 0.0208(15) 0.0007(13) 0.0035(13) 0.0089(13)
O2 0.0345(18) 0.0429(19) 0.0209(15) 0.0067(14) 0.0059(14) 0.0040(15)
O9 0.0303(19) 0.056(2) 0.049(2) -0.0031(19) 0.0038(17) -0.0101(16)
O7 0.030(2) 0.087(3) 0.032(2) 0.0113(19) -0.0013(16) 0.025(2)
O10 0.054(2) 0.0356(18) 0.047(2) -0.0096(16) 0.0005(19) 0.0053(17)
O3 0.094(4) 0.034(2) 0.046(2) 0.0153(18) -0.004(3) 0.015(2)
O8 0.044(2) 0.111(4) 0.0240(19) 0.016(2) -0.0089(17) 0.005(2)
O5 0.033(2) 0.060(2) 0.047(2) 0.003(2) -0.0131(17) 0.0093(18)
O6 0.083(3) 0.035(2) 0.055(3) -0.0101(18) -0.001(2) 0.012(2)
O4 0.164(6) 0.047(3) 0.040(3) 0.016(2) 0.020(3) 0.005(3)
C10 0.028(3) 0.060(3) 0.028(2) 0.004(2) -0.007(2) 0.001(2)
C9 0.027(2) 0.037(2) 0.0176(19) -0.0018(17) 0.0005(18) 0.0046(19)
C11 0.028(2) 0.044(3) 0.035(3) 0.018(2) -0.002(2) 0.008(2)
C1 0.048(3) 0.053(3) 0.026(2) 0.010(2) 0.008(2) -0.010(3)
C4 0.059(4) 0.051(3) 0.035(3) 0.001(2) 0.018(3) -0.009(3)
C3 0.042(3) 0.051(3) 0.020(2) 0.009(2) 0.005(2) 0.006(2)
C8 0.048(4) 0.076(4) 0.040(3) 0.010(3) 0.001(3) 0.016(3)
C12 0.056(4) 0.053(3) 0.056(4) 0.020(3) -0.018(3) -0.017(3)
C7 0.068(5) 0.072(4) 0.038(3) -0.005(3) 0.006(3) 0.031(4)
C2 0.108(6) 0.039(3) 0.027(3) 0.004(2) 0.011(3) -0.007(3)
C15 0.055(4) 0.081(4) 0.062(4) 0.026(3) 0.021(3) 0.029(3)
C6 0.103(6) 0.050(4) 0.036(3) -0.004(3) 0.007(4) 0.007(4)
C14 0.060(4) 0.057(4) 0.083(4) 0.013(3) -0.015(4) 0.005(3)
C5 0.073(5) 0.059(4) 0.042(3) 0.001(3) 0.004(3) -0.020(4)
C16 0.048(4) 0.066(4) 0.058(4) 0.033(3) 0.025(3) 0.023(3)
C13 0.064(4) 0.056(4) 0.069(5) 0.018(4) -0.010(4) -0.011(3)
N1 0.035(2) 0.033(2) 0.0229(19) -0.0013(16) 0.0013(17) -0.0017(17)
C17 0.056(3) 0.039(3) 0.028(3) 0.002(2) -0.002(2) -0.005(2)
C18 0.046(3) 0.035(3) 0.039(3) -0.002(2) -0.005(2) 0.008(2)
C19 0.053(4) 0.052(3) 0.046(3) 0.013(3) 0.021(3) 0.021(3)
C20 0.069(5) 0.060(4) 0.047(3) -0.013(3) -0.007(3) -0.029(3)
N2 0.027(2) 0.0293(19) 0.0255(19) 0.0013(15) 0.0025(16) 0.0058(16)
C21 0.030(3) 0.041(3) 0.058(4) 0.000(3) 0.008(3) 0.009(2)
C22 0.044(3) 0.033(2) 0.040(3) 0.007(2) 0.003(2) 0.010(2)
C23 0.085(5) 0.046(3) 0.026(3) 0.008(2) 0.005(3) 0.019(3)
C24 0.044(3) 0.049(3) 0.053(4) 0.001(3) -0.002(3) -0.013(3)
O11 0.070(4) 0.115(5) 0.100(5) 0.039(4) -0.005(4) 0.026(4)

loop_
_atom_type_symbol
_atom_type_description
_atom_type_scat_dispersion_real
_atom_type_scat_dispersion_imag
_atom_type_scat_source
C C 0.0033 0.0016 'International Tables Vol C Tables 4.2.6.8 and 6.1.1.4'
H H 0.0000 0.0000 'International Tables Vol C Tables 4.2.6.8 and 6.1.1.4'
N N 0.0061 0.0033 'International Tables Vol C Tables 4.2.6.8 and 6.1.1.4'
O O 0.0106 0.0060 'International Tables Vol C Tables 4.2.6.8 and 6.1.1.4'
V V 0.3005 0.5294 'International Tables Vol C Tables 4.2.6.8 and 6.1.1.4'

loop_
_geom_angle_atom_site_label_1
_geom_angle_atom_site_label_2
_geom_angle_atom_site_label_3
_geom_angle
O10 V1 O9 108.3(2)
O10 V1 O2 100.71(18)
O9 V1 O2 97.74(19)
O10 V1 O7 99.9(2)
O9 V1 O7 98.8(2)
O2 V1 O7 147.91(15)
O10 V1 O1 125.05(19)
O9 V1 O1 126.51(18)
O2 V1 O1 70.66(13)
O7 V1 O1 77.39(14)
O5 V2 O6 108.7(3)
O5 V2 O1 104.00(18)
O6 V2 O1 96.76(19)
O5 V2 O3 103.1(2)
O6 V2 O3 97.3(2)
O1 V2 O3 143.47(18)
O5 V2 O2 116.93(19)
O6 V2 O2 134.3(2)
O1 V2 O2 70.38(13)
O3 V2 O2 75.68(17)
C9 O1 V2 129.5(3)
C9 O1 V1 119.4(3)
V2 O1 V1 108.52(15)
C1 O2 V1 126.8(3)
C1 O2 V2 120.5(3)
V1 O2 V2 108.91(15)
C10 O7 V1 121.6(3)
C2 O3 V2 121.8(4)
O8 C10 O7 124.3(5)
O8 C10 C9 120.7(5)
O7 C10 C9 115.0(4)
O1 C9 C11 111.5(4)
O1 C9 C10 106.4(4)
C11 C9 C10 110.1(4)
O1 C9 H12 109.6
C11 C9 H12 109.6
C10 C9 H12 109.6
C16 C11 C12 119.3(6)
C16 C11 C9 122.2(6)
C12 C11 C9 118.5(5)
O2 C1 C2 107.3(5)
O2 C1 C3 110.7(4)
C2 C1 C3 110.3(5)
O2 C1 H6 109.5
C2 C1 H6 109.5
C3 C1 H6 109.5
C3 C4 C5 120.5(6)
C3 C4 H5 119.8
C5 C4 H5 119.8
C4 C3 C8 119.2(6)
C4 C3 C1 120.8(5)
C8 C3 C1 120.0(6)
C3 C8 C7 120.7(7)
C3 C8 H1 119.6
C7 C8 H1 119.6
C13 C12 C11 124.8(7)
C13 C12 H11 117.6
C11 C12 H11 117.6
C6 C7 C8 119.8(6)
C6 C7 H2 120.1
C8 C7 H2 120.1
O4 C2 O3 123.8(7)
O4 C2 C1 121.8(7)
O3 C2 C1 114.3(5)
C14 C15 C16 117.4(7)
C14 C15 H8 121.3
C16 C15 H8 121.3
C7 C6 C5 119.8(6)
C7 C6 H3 120.1
C5 C6 H3 120.1
C13 C14 C15 127.2(8)
C13 C14 H9 116.4
C15 C14 H9 116.4
C4 C5 C6 119.9(7)
C4 C5 H4 120.1
C6 C5 H4 120.1
C11 C16 C15 115.9(7)
C11 C16 H7 122.1
C15 C16 H7 122.1
C14 C13 C12 115.3(8)
C14 C13 H10 122.4
C12 C13 H10 122.4
C19 N1 C20 109.6(5)
C19 N1 C18 109.6(4)
C20 N1 C18 109.2(5)
C19 N1 C17 110.3(4)
C20 N1 C17 108.5(4)
C18 N1 C17 109.7(4)
N1 C17 H13 109.5
N1 C17 H14 109.5
H13 C17 H14 109.5
N1 C17 H15 109.5
H13 C17 H15 109.5
H14 C17 H15 109.5
N1 C18 H16 109.5
N1 C18 H17 109.5
H16 C18 H17 109.5
N1 C18 H18 109.5
H16 C18 H18 109.5
H17 C18 H18 109.5
N1 C19 H19 109.5
N1 C19 H20 109.5
H19 C19 H20 109.5
N1 C19 H21 109.5
H19 C19 H21 109.5
H20 C19 H21 109.5
N1 C20 H22 109.5
N1 C20 H23 109.5
H22 C20 H23 109.5
N1 C20 H24 109.5
H22 C20 H24 109.5
H23 C20 H24 109.5
C24 N2 C21 110.0(4)
C24 N2 C22 110.2(4)
C21 N2 C22 108.9(4)
C24 N2 C23 109.8(5)
C21 N2 C23 108.7(4)
C22 N2 C23 109.2(4)
N2 C21 H25 109.5
N2 C21 H26 109.5
H25 C21 H26 109.5
N2 C21 H27 109.5
H25 C21 H27 109.5
H26 C21 H27 109.5
N2 C22 H28 109.5
N2 C22 H29 109.5
H28 C22 H29 109.5
N2 C22 H30 109.5
H28 C22 H30 109.5
H29 C22 H30 109.5
N2 C23 H31 109.5
N2 C23 H32 109.5
H31 C23 H32 109.5
N2 C23 H33 109.5
H31 C23 H33 109.5
H32 C23 H33 109.5
N2 C24 H34 109.5
N2 C24 H35 109.5
H34 C24 H35 109.5
N2 C24 H36 109.5
H34 C24 H36 109.5
H35 C24 H36 109.5
H11A O11 H11B 70(9)

loop_
_geom_bond_atom_site_label_1
_geom_bond_atom_site_label_2
_geom_bond_distance
V1 O10 1.617(4)
V1 O9 1.621(4)
V1 O2 1.957(3)
V1 O7 1.960(4)
V1 O1 2.015(3)
V2 O5 1.613(4)
V2 O6 1.617(4)
V2 O1 1.969(3)
V2 O3 1.989(4)
V2 O2 2.017(3)
O1 C9 1.411(5)
O2 C1 1.420(6)
O7 C10 1.283(7)
O3 C2 1.314(9)
O8 C10 1.231(6)
O4 C2 1.224(7)
C10 C9 1.536(7)
C9 C11 1.504(7)
C9 H12 1.0000
C11 C16 1.355(8)
C11 C12 1.416(9)
C1 C2 1.485(9)
C1 C3 1.527(8)
C1 H6 1.0000
C4 C3 1.383(9)
C4 C5 1.383(9)
C4 H5 0.9500
C3 C8 1.384(8)
C8 C7 1.386(10)
C8 H1 0.9500
C12 C13 1.358(10)
C12 H11 0.9500
C7 C6 1.378(12)
C7 H2 0.9500
C15 C14 1.334(11)
C15 C16 1.527(11)
C15 H8 0.9500
C6 C5 1.394(11)
C6 H3 0.9500
C14 C13 1.325(11)
C14 H9 0.9500
C5 H4 0.9500
C16 H7 0.9500
C13 H10 0.9500
N1 C19 1.474(7)
N1 C20 1.490(7)
N1 C18 1.496(6)
N1 C17 1.501(6)
C17 H13 0.9800
C17 H14 0.9800
C17 H15 0.9800
C18 H16 0.9800
C18 H17 0.9800
C18 H18 0.9800
C19 H19 0.9800
C19 H20 0.9800
C19 H21 0.9800
C20 H22 0.9800
C20 H23 0.9800
C20 H24 0.9800
N2 C24 1.481(7)
N2 C21 1.484(7)
N2 C22 1.492(6)
N2 C23 1.496(6)
C21 H25 0.9800
C21 H26 0.9800
C21 H27 0.9800
C22 H28 0.9800
C22 H29 0.9800
C22 H30 0.9800
C23 H31 0.9800
C23 H32 0.9800
C23 H33 0.9800
C24 H34 0.9800
C24 H35 0.9800
C24 H36 0.9800
O11 H11A 0.90(4)
O11 H11B 0.95(4)

loop_
_geom_hbond_atom_site_label_D
_geom_hbond_atom_site_label_H
_geom_hbond_atom_site_label_A
_geom_hbond_distance_DH
_geom_hbond_distance_HA
_geom_hbond_distance_DA
_geom_hbond_angle_DHA
_geom_hbond_site_symmetry_A
_geom_hbond_publ_flag
C17 H13 O9 0.98 2.44 3.333(7) 152 1_455 yes
C17 H15 O10 0.98 2.56 3.434(7) 149 3_655 yes
C18 H16 O8 0.98 2.40 3.300(7) 153 4_456 yes
C18 H17 O5 0.98 2.52 3.463(7) 160 . yes
C18 H18 O9 0.98 2.54 3.413(7) 148 1_455 yes
C19 H21 O10 0.98 2.45 3.355(7) 153 3_655 yes
C20 H24 O6 0.98 2.47 3.434(10) 168 . yes
C21 H26 O4 0.98 2.44 3.317(8) 149 4_455 yes
C21 H27 O6 0.98 2.49 3.380(7) 151 3_645 yes
C22 H28 O9 0.98 2.46 3.329(7) 147 1_455 yes
C23 H32 O6 0.98 2.59 3.436(7) 145 3_645 yes
C23 H33 O9 0.98 2.52 3.393(8) 148 1_455 yes
C24 H35 O4 0.98 2.47 3.339(8) 147 4_455 yes
C24 H36 O10 0.98 2.60 3.531(8) 159 1_455 yes
O11 H11A O8 0.90(4) 2.22(8) 2.990(8) 144(10) 1_455 yes
O11 H11B O4 0.95(4) 2.51(10) 3.138(9) 124(9) 3_645 yes

loop_
_geom_torsion_atom_site_label_1
_geom_torsion_atom_site_label_2
_geom_torsion_atom_site_label_3
_geom_torsion_atom_site_label_4
_geom_torsion
V1 O7 C10 O8 -177.8(5)
V1 O7 C10 C9 3.4(7)
V2 O1 C9 C11 77.4(5)
V1 O1 C9 C11 -123.0(3)
V2 O1 C9 C10 -162.5(3)
V1 O1 C9 C10 -3.0(5)
O8 C10 C9 O1 -179.1(5)
O7 C10 C9 O1 -0.2(6)
O8 C10 C9 C11 -58.1(7)
O7 C10 C9 C11 120.8(5)
O1 C9 C11 C16 -144.0(5)
C10 C9 C11 C16 98.1(6)
O1 C9 C11 C12 38.5(6)
C10 C9 C11 C12 -79.3(5)
V1 O2 C1 C2 -149.4(4)
V2 O2 C1 C2 6.1(6)
V1 O2 C1 C3 90.2(5)
V2 O2 C1 C3 -114.3(4)
C5 C4 C3 C8 2.5(9)
C5 C4 C3 C1 179.6(5)
O2 C1 C3 C4 51.4(7)
C2 C1 C3 C4 -67.2(7)
O2 C1 C3 C8 -131.6(5)
C2 C1 C3 C8 109.9(6)
C4 C3 C8 C7 -2.7(9)
C1 C3 C8 C7 -179.8(5)
C16 C11 C12 C13 -2.9(9)
C9 C11 C12 C13 174.6(6)
C3 C8 C7 C6 0.5(10)
V2 O3 C2 O4 -173.3(6)
V2 O3 C2 C1 5.4(8)
O2 C1 C2 O4 171.9(7)
C3 C1 C2 O4 -67.5(9)
O2 C1 C2 O3 -6.9(8)
C3 C1 C2 O3 113.7(6)
C8 C7 C6 C5 1.9(10)
C16 C15 C14 C13 0.4(11)
C3 C4 C5 C6 -0.1(10)
C7 C6 C5 C4 -2.1(10)
C12 C11 C16 C15 0.4(8)
C9 C11 C16 C15 -177.0(5)
C14 C15 C16 C11 0.7(9)
C15 C14 C13 C12 -2.6(12)
C11 C12 C13 C14 3.9(10)
